data_4335731
loop_
_publ_author_name
'Subrata K. Ghosh'
'Ann Sullivan Ojeda'
'Juan Guerrero-Leal'
'Nattamai Bhuvanesh'
'John A. Gladysz'

_publ_section_title
;
 New Media for Classical Coordination Chemistry: Phase Transfer of Werner
 and Related Polycations into Highly Nonpolar Fluorous Solvents
;
_journal_name_full 'Inorganic Chemistry'
_journal_page_first 9369
_journal_page_last 9378
_journal_paper_doi 10.1021/ic400945u
_journal_volume 52
_journal_year 2013
_chemical_formula_sum 'C18 H3 Br F26'
_chemical_formula_weight 793.11
_chemical_name_systematic
; 
 ? 
;
_space_group_IT_number 79
_symmetry_cell_setting tetragonal
_symmetry_space_group_name_Hall 'I 4'
_symmetry_space_group_name_H-M 'I 4'
_atom_sites_solution_hydrogens geom
_atom_sites_solution_primary direct
_atom_sites_solution_secondary difmap
_audit_creation_method SHELXL-97
_cell_angle_alpha 90.00
_cell_angle_beta 90.00
_cell_angle_gamma 90.00
_cell_formula_units_Z 8
_cell_length_a 29.5335(13)
_cell_length_b 29.5335(13)
_cell_length_c 5.5624(3)
_cell_measurement_reflns_used 9829
_cell_measurement_temperature 110(2)
_cell_measurement_theta_max 62.60
_cell_measurement_theta_min 4.24
_cell_volume 4851.7(4)
_computing_cell_refinement
; 
  CELL-NOW (Sheldrick, 2003) and SAINT (BRUKER-NONIUS, 2003) 
;
_computing_data_collection 'FRAMBO (BRUKER-NONIUS, 2003)'
_computing_data_reduction 'Bruker APEX2'
_computing_molecular_graphics Olex2
_computing_publication_material 'Bruker SHELXTL'
_computing_structure_refinement 'SHELXL-97 (Sheldrick, 2008)'
_computing_structure_solution 'SHELXS-97 (Sheldrick, 2008)'
_diffrn_ambient_temperature 110(2)
_diffrn_measured_fraction_theta_full 0.989
_diffrn_measured_fraction_theta_max 0.989
_diffrn_measurement_device_type 'BRUKER GADDS D8 Discover'
_diffrn_measurement_method 'phi and omega scans'
_diffrn_radiation_monochromator graphite
_diffrn_radiation_source 'fine-focus sealed tube'
_diffrn_radiation_type CuK\a
_diffrn_radiation_wavelength 1.54178
_diffrn_reflns_av_R_equivalents 0.0559
_diffrn_reflns_av_sigmaI/netI 0.0183
_diffrn_reflns_limit_h_max 33
_diffrn_reflns_limit_h_min -33
_diffrn_reflns_limit_k_max 33
_diffrn_reflns_limit_k_min -33
_diffrn_reflns_limit_l_max 5
_diffrn_reflns_limit_l_min -6
_diffrn_reflns_number 56681
_diffrn_reflns_theta_full 59.92
_diffrn_reflns_theta_max 59.92
_diffrn_reflns_theta_min 2.12
_diffrn_standards_decay_% 0
_diffrn_standards_interval_count 0
_diffrn_standards_number 0
_exptl_absorpt_coefficient_mu 4.348
_exptl_absorpt_correction_T_max 0.8453
_exptl_absorpt_correction_T_min 0.2451
_exptl_absorpt_correction_type multi-scan
_exptl_absorpt_process_details 'SADABS; (Sheldrick, 2006)'
_exptl_crystal_colour colorless
_exptl_crystal_density_diffrn 2.172
_exptl_crystal_description column
_exptl_crystal_F_000 3040
_exptl_crystal_size_max 0.45
_exptl_crystal_size_mid 0.04
_exptl_crystal_size_min 0.04
_refine_diff_density_max 0.187
_refine_diff_density_min -0.316
_refine_diff_density_rms 0.044
_refine_ls_abs_structure_details 'Flack H D (1983), Acta Cryst. A39, 876-881'
_refine_ls_abs_structure_Flack 0.00(9)
_refine_ls_extinction_method none
_refine_ls_goodness_of_fit_ref 1.051
_refine_ls_hydrogen_treatment constr
_refine_ls_matrix_type full
_refine_ls_number_parameters 407
_refine_ls_number_reflns 3534
_refine_ls_number_restraints 1
_refine_ls_restrained_S_all 1.051
_refine_ls_R_factor_all 0.0198
_refine_ls_R_factor_gt 0.0190
_refine_ls_shift/su_max 0.003
_refine_ls_shift/su_mean 0.000
_refine_ls_structure_factor_coef Fsqd
_refine_ls_weighting_details 'calc w=1/[\s^2^(Fo^2^)+(0.0281P)^2^+2.7768P] where P=(Fo^2^+2Fc^2^)/3'
_refine_ls_weighting_scheme calc
_refine_ls_wR_factor_gt 0.0466
_refine_ls_wR_factor_ref 0.0470
_reflns_number_gt 3451
_reflns_number_total 3534
_reflns_threshold_expression >2sigma(I)
_cod_data_source_file ic400945u_si_002.cif
_cod_data_source_block jgb
_cod_database_code 4335731

loop_
_symmetry_equiv_pos_as_xyz
'x, y, z'
'-x, -y, z'
'-y, x, z'
'y, -x, z'
'x+1/2, y+1/2, z+1/2'
'-x+1/2, -y+1/2, z+1/2'
'-y+1/2, x+1/2, z+1/2'
'y+1/2, -x+1/2, z+1/2'

loop_
_atom_site_label
_atom_site_type_symbol
_atom_site_fract_x
_atom_site_fract_y
_atom_site_fract_z
_atom_site_U_iso_or_equiv
_atom_site_adp_type
_atom_site_occupancy
_atom_site_symmetry_multiplicity
_atom_site_calc_flag
_atom_site_refinement_flags
Br1 Br 0.034808(7) 0.560429(7) 1.00126(6) 0.02077(7) Uani 1 1 d .
F1 F 0.17509(4) 0.57448(4) 0.4064(3) 0.0203(3) Uani 1 1 d .
F2 F 0.15937(4) 0.62583(5) 0.1351(3) 0.0208(3) Uani 1 1 d .
F3 F 0.20128(5) 0.63685(5) 0.7174(3) 0.0253(3) Uani 1 1 d .
F4 F 0.17630(4) 0.69186(4) 0.4913(4) 0.0281(3) Uani 1 1 d .
F5 F 0.25446(5) 0.61177(5) 0.2960(3) 0.0300(4) Uani 1 1 d .
F6 F 0.23653(5) 0.67874(5) 0.1626(3) 0.0306(4) Uani 1 1 d .
F7 F 0.29237(5) 0.64397(5) 0.6831(3) 0.0286(3) Uani 1 1 d .
F8 F 0.26247(4) 0.71075(5) 0.6333(3) 0.0306(4) Uani 1 1 d .
F9 F 0.33354(5) 0.65696(6) 0.2225(3) 0.0438(5) Uani 1 1 d .
F10 F 0.31202(5) 0.72729(6) 0.2546(4) 0.0460(5) Uani 1 1 d .
F11 F 0.38096(5) 0.66337(7) 0.6265(4) 0.0591(6) Uani 1 1 d .
F12 F 0.39539(5) 0.71927(7) 0.3992(4) 0.0476(5) Uani 1 1 d .
F13 F 0.35303(6) 0.72798(7) 0.7082(4) 0.0598(6) Uani 1 1 d .
F14 F -0.03491(4) 0.68157(4) 0.4084(3) 0.0195(3) Uani 1 1 d .
F15 F 0.01478(4) 0.69590(4) 0.1245(2) 0.0201(3) Uani 1 1 d .
F16 F 0.00303(5) 0.74119(4) 0.6998(3) 0.0249(3) Uani 1 1 d .
F17 F 0.06011(4) 0.75163(4) 0.4568(3) 0.0233(4) Uani 1 1 d .
F18 F -0.05220(5) 0.76536(5) 0.2826(3) 0.0321(4) Uani 1 1 d .
F19 F 0.01149(5) 0.78912(5) 0.1302(3) 0.0283(3) Uani 1 1 d .
F20 F -0.04624(5) 0.81905(5) 0.6517(3) 0.0377(4) Uani 1 1 d .
F21 F 0.02526(5) 0.83293(5) 0.5898(3) 0.0289(4) Uani 1 1 d .
F22 F -0.06057(6) 0.85479(5) 0.1739(4) 0.0453(5) Uani 1 1 d .
F23 F 0.00896(5) 0.87854(5) 0.1990(3) 0.0333(4) Uani 1 1 d .
F24 F -0.08459(6) 0.90103(6) 0.5556(5) 0.0672(8) Uani 1 1 d .
F25 F -0.04373(6) 0.94337(5) 0.3301(4) 0.0512(5) Uani 1 1 d .
F26 F -0.01562(6) 0.91580(6) 0.6533(4) 0.0484(5) Uani 1 1 d .
C1 C 0.05505(8) 0.59923(7) 0.7512(4) 0.0145(5) Uani 1 1 d .
C2 C 0.09858(7) 0.59414(7) 0.6628(4) 0.0140(5) Uani 1 1 d .
H2 H 0.1183 0.5719 0.7276 0.017 Uiso 1 1 calc R
C3 C 0.11286(7) 0.62231(7) 0.4773(5) 0.0140(5) Uani 1 1 d .
C4 C 0.08400(8) 0.65462(7) 0.3812(5) 0.0147(5) Uani 1 1 d .
H4 H 0.0939 0.6736 0.2535 0.018 Uiso 1 1 calc R
C5 C 0.04038(7) 0.65900(7) 0.4739(5) 0.0135(5) Uani 1 1 d .
C6 C 0.02563(7) 0.63144(7) 0.6608(4) 0.0141(5) Uani 1 1 d .
H6 H -0.0040 0.6347 0.7250 0.017 Uiso 1 1 calc R
C7 C 0.15988(8) 0.61759(7) 0.3750(5) 0.0162(5) Uani 1 1 d .
C8 C 0.19481(7) 0.65018(7) 0.4872(5) 0.0152(5) Uani 1 1 d .
C9 C 0.24139(8) 0.65319(8) 0.3621(5) 0.0185(5) Uani 1 1 d .
C10 C 0.27941(7) 0.67442(7) 0.5184(6) 0.0183(5) Uani 1 1 d .
C11 C 0.32177(8) 0.68960(8) 0.3766(5) 0.0239(6) Uani 1 1 d .
C12 C 0.36380(8) 0.70016(9) 0.5321(6) 0.0312(7) Uani 1 1 d .
C13 C 0.00890(7) 0.69372(8) 0.3673(5) 0.0152(5) Uani 1 1 d .
C14 C 0.01558(7) 0.74177(7) 0.4681(5) 0.0151(5) Uani 1 1 d .
C15 C -0.01052(8) 0.78002(8) 0.3357(5) 0.0177(5) Uani 1 1 d .
C16 C -0.01462(7) 0.82442(8) 0.4800(5) 0.0197(5) Uani 1 1 d .
C17 C -0.02727(8) 0.86608(9) 0.3271(6) 0.0277(7) Uani 1 1 d .
C18 C -0.04336(9) 0.90752(9) 0.4715(8) 0.0394(8) Uani 1 1 d .

loop_
_atom_site_aniso_label
_atom_site_aniso_U_11
_atom_site_aniso_U_22
_atom_site_aniso_U_33
_atom_site_aniso_U_23
_atom_site_aniso_U_13
_atom_site_aniso_U_12
Br1 0.02068(13) 0.01992(13) 0.02170(13) 0.00739(12) 0.00402(11) -0.00115(9)
F1 0.0172(7) 0.0120(7) 0.0315(9) -0.0018(5) 0.0044(6) 0.0028(5)
F2 0.0208(7) 0.0310(8) 0.0107(8) -0.0005(6) 0.0018(6) -0.0014(6)
F3 0.0209(7) 0.0418(9) 0.0131(8) 0.0013(6) 0.0016(6) -0.0093(6)
F4 0.0187(7) 0.0129(6) 0.0528(10) -0.0096(8) 0.0045(8) 0.0016(5)
F5 0.0212(8) 0.0235(8) 0.0454(10) -0.0160(7) 0.0114(7) -0.0011(6)
F6 0.0256(8) 0.0472(9) 0.0190(9) 0.0148(7) -0.0030(6) -0.0117(7)
F7 0.0223(7) 0.0350(8) 0.0286(9) 0.0158(7) -0.0048(6) -0.0072(6)
F8 0.0190(8) 0.0275(8) 0.0454(10) -0.0176(7) 0.0024(7) -0.0009(6)
F9 0.0264(9) 0.0596(11) 0.0454(12) -0.0213(9) 0.0184(8) -0.0102(8)
F10 0.0281(9) 0.0491(10) 0.0609(13) 0.0375(10) -0.0057(8) -0.0119(8)
F11 0.0253(9) 0.0618(12) 0.0903(16) 0.0362(12) -0.0190(10) -0.0042(8)
F12 0.0211(8) 0.0693(12) 0.0523(12) 0.0178(9) 0.0027(8) -0.0179(8)
F13 0.0312(10) 0.0842(15) 0.0642(14) -0.0352(12) 0.0003(9) -0.0200(9)
F14 0.0111(7) 0.0163(7) 0.0313(9) 0.0018(6) -0.0042(5) -0.0019(5)
F15 0.0268(7) 0.0208(7) 0.0127(8) -0.0004(6) -0.0041(6) 0.0042(6)
F16 0.0397(9) 0.0215(7) 0.0134(8) -0.0019(6) 0.0021(6) 0.0026(6)
F17 0.0129(7) 0.0179(7) 0.0390(11) -0.0004(6) -0.0075(6) -0.0023(5)
F18 0.0196(8) 0.0177(7) 0.0589(12) 0.0017(7) -0.0191(7) -0.0016(6)
F19 0.0461(9) 0.0200(7) 0.0187(8) 0.0046(6) 0.0012(7) 0.0044(7)
F20 0.0430(10) 0.0232(8) 0.0468(11) -0.0011(7) 0.0235(8) 0.0021(7)
F21 0.0297(8) 0.0198(7) 0.0371(10) -0.0046(6) -0.0120(7) 0.0002(6)
F22 0.0392(10) 0.0240(9) 0.0726(14) 0.0066(8) -0.0305(9) 0.0020(7)
F23 0.0373(9) 0.0205(8) 0.0421(10) 0.0094(7) 0.0063(7) -0.0012(7)
F24 0.0384(10) 0.0303(9) 0.133(2) 0.0010(12) 0.0354(13) 0.0098(8)
F25 0.0454(10) 0.0180(9) 0.0902(17) 0.0081(9) -0.0040(10) 0.0085(7)
F26 0.0620(12) 0.0252(9) 0.0581(14) -0.0138(8) 0.0044(10) 0.0049(8)
C1 0.0174(12) 0.0135(11) 0.0125(14) 0.0009(9) 0.0015(9) -0.0025(9)
C2 0.0175(12) 0.0112(11) 0.0134(13) 0.0005(9) -0.0041(9) -0.0011(9)
C3 0.0122(10) 0.0133(11) 0.0166(13) -0.0036(10) 0.0012(10) -0.0009(8)
C4 0.0186(12) 0.0134(11) 0.0120(12) -0.0004(10) -0.0014(10) -0.0024(9)
C5 0.0154(11) 0.0103(10) 0.0149(13) -0.0024(10) -0.0021(10) -0.0003(8)
C6 0.0132(11) 0.0132(11) 0.0158(14) -0.0018(9) -0.0002(9) -0.0022(9)
C7 0.0209(13) 0.0132(12) 0.0146(13) 0.0001(10) -0.0002(10) 0.0021(10)
C8 0.0171(11) 0.0134(11) 0.0149(13) 0.0017(11) 0.0010(11) 0.0021(8)
C9 0.0183(12) 0.0174(12) 0.0199(14) 0.0008(11) 0.0039(10) 0.0001(10)
C10 0.0181(11) 0.0152(11) 0.0217(14) 0.0033(12) 0.0045(12) 0.0034(9)
C11 0.0205(13) 0.0243(14) 0.0268(15) 0.0085(12) 0.0048(11) -0.0012(11)
C12 0.0176(13) 0.0370(15) 0.039(2) 0.0054(14) 0.0044(13) -0.0042(11)
C13 0.0123(12) 0.0177(12) 0.0155(14) -0.0003(10) 0.0000(10) -0.0029(9)
C14 0.0142(11) 0.0154(11) 0.0158(15) 0.0014(10) -0.0005(10) 0.0000(8)
C15 0.0146(12) 0.0170(13) 0.0215(16) 0.0002(10) -0.0063(10) -0.0041(10)
C16 0.0166(12) 0.0161(11) 0.0263(15) -0.0005(12) 0.0003(11) -0.0025(9)
C17 0.0191(13) 0.0196(14) 0.044(2) 0.0037(12) -0.0057(12) -0.0025(10)
C18 0.0279(15) 0.0177(14) 0.072(3) 0.0026(16) 0.0059(17) 0.0026(11)

loop_
_atom_type_symbol
_atom_type_description
_atom_type_scat_dispersion_real
_atom_type_scat_dispersion_imag
_atom_type_scat_source
C C 0.0181 0.0091 'International Tables Vol C Tables 4.2.6.8 and 6.1.1.4'
H H 0.0000 0.0000 'International Tables Vol C Tables 4.2.6.8 and 6.1.1.4'
F F 0.0727 0.0534 'International Tables Vol C Tables 4.2.6.8 and 6.1.1.4'
Br Br -0.6763 1.2805 'International Tables Vol C Tables 4.2.6.8 and 6.1.1.4'

loop_
_geom_angle_atom_site_label_1
_geom_angle_atom_site_label_2
_geom_angle_atom_site_label_3
_geom_angle
C6 C1 C2 121.9(2)
C6 C1 Br1 118.93(17)
C2 C1 Br1 119.14(17)
C1 C2 C3 118.7(2)
C1 C2 H2 120.7
C3 C2 H2 120.7
C4 C3 C2 120.7(2)
C4 C3 C7 119.0(2)
C2 C3 C7 120.3(2)
C3 C4 C5 119.3(2)
C3 C4 H4 120.3
C5 C4 H4 120.3
C6 C5 C4 120.8(2)
C6 C5 C13 120.0(2)
C4 C5 C13 119.2(2)
C1 C6 C5 118.5(2)
C1 C6 H6 120.7
C5 C6 H6 120.7
F2 C7 F1 107.30(19)
F2 C7 C3 110.1(2)
F1 C7 C3 109.99(18)
F2 C7 C8 107.07(19)
F1 C7 C8 108.14(18)
C3 C7 C8 113.9(2)
F4 C8 F3 107.9(2)
F4 C8 C7 107.80(17)
F3 C8 C7 107.20(18)
F4 C8 C9 108.45(18)
F3 C8 C9 108.50(18)
C7 C8 C9 116.7(2)
F5 C9 F6 108.5(2)
F5 C9 C8 109.21(19)
F6 C9 C8 107.93(19)
F5 C9 C10 108.39(19)
F6 C9 C10 108.16(19)
C8 C9 C10 114.5(2)
F7 C10 F8 108.5(2)
F7 C10 C11 108.20(18)
F8 C10 C11 108.19(19)
F7 C10 C9 108.57(18)
F8 C10 C9 108.62(17)
C11 C10 C9 114.6(2)
F10 C11 F9 109.4(2)
F10 C11 C12 106.8(2)
F9 C11 C12 107.2(2)
F10 C11 C10 109.07(19)
F9 C11 C10 109.2(2)
C12 C11 C10 115.0(2)
F11 C12 F13 108.3(3)
F11 C12 F12 107.9(2)
F13 C12 F12 108.7(2)
F11 C12 C11 111.6(2)
F13 C12 C11 110.4(2)
F12 C12 C11 109.9(3)
F14 C13 F15 107.44(18)
F14 C13 C5 109.94(18)
F15 C13 C5 110.1(2)
F14 C13 C14 107.68(18)
F15 C13 C14 107.5(2)
C5 C13 C14 113.9(2)
F16 C14 F17 108.5(2)
F16 C14 C13 107.64(19)
F17 C14 C13 107.88(17)
F16 C14 C15 109.15(18)
F17 C14 C15 107.74(18)
C13 C14 C15 115.7(2)
F18 C15 F19 108.8(2)
F18 C15 C16 108.53(19)
F19 C15 C16 108.13(19)
F18 C15 C14 109.02(18)
F19 C15 C14 108.01(19)
C16 C15 C14 114.2(2)
F20 C16 F21 107.9(2)
F20 C16 C17 108.53(19)
F21 C16 C17 108.20(18)
F20 C16 C15 108.89(19)
F21 C16 C15 108.97(18)
C17 C16 C15 114.2(2)
F23 C17 F22 108.4(3)
F23 C17 C18 107.9(2)
F22 C17 C18 107.6(2)
F23 C17 C16 108.7(2)
F22 C17 C16 109.2(2)
C18 C17 C16 114.9(3)
F24 C18 F25 108.7(2)
F24 C18 F26 109.1(3)
F25 C18 F26 108.2(2)
F24 C18 C17 110.8(2)
F25 C18 C17 109.2(3)
F26 C18 C17 110.8(2)

loop_
_geom_bond_atom_site_label_1
_geom_bond_atom_site_label_2
_geom_bond_distance
Br1 C1 1.899(2)
F1 C7 1.361(3)
F2 C7 1.357(3)
F3 C8 1.354(3)
F4 C8 1.347(2)
F5 C9 1.334(3)
F6 C9 1.349(3)
F7 C10 1.340(3)
F8 C10 1.345(3)
F9 C11 1.336(3)
F10 C11 1.335(3)
F11 C12 1.309(3)
F12 C12 1.318(3)
F13 C12 1.317(4)
F14 C13 1.362(3)
F15 C13 1.363(3)
F16 C14 1.341(3)
F17 C14 1.349(3)
F18 C15 1.338(3)
F19 C15 1.342(3)
F20 C16 1.345(3)
F21 C16 1.350(3)
F22 C17 1.343(3)
F23 C17 1.337(3)
F24 C18 1.318(3)
F25 C18 1.319(4)
F26 C18 1.324(4)
C1 C6 1.383(3)
C1 C2 1.385(3)
C2 C3 1.391(3)
C2 H2 0.9500
C3 C4 1.387(3)
C3 C7 1.507(3)
C4 C5 1.394(3)
C4 H4 0.9500
C5 C6 1.391(3)
C5 C13 1.506(3)
C6 H6 0.9500
C7 C8 1.542(3)
C8 C9 1.544(3)
C9 C10 1.552(4)
C10 C11 1.545(3)
C11 C12 1.545(4)
C13 C14 1.539(3)
C14 C15 1.553(3)
C15 C16 1.542(3)
C16 C17 1.542(4)
C17 C18 1.539(4)

loop_
_geom_torsion_atom_site_label_1
_geom_torsion_atom_site_label_2
_geom_torsion_atom_site_label_3
_geom_torsion_atom_site_label_4
_geom_torsion
C6 C1 C2 C3 -0.1(3)
Br1 C1 C2 C3 179.09(17)
C1 C2 C3 C4 -0.5(3)
C1 C2 C3 C7 -179.6(2)
C2 C3 C4 C5 0.6(4)
C7 C3 C4 C5 179.6(2)
C3 C4 C5 C6 0.0(4)
C3 C4 C5 C13 -179.3(2)
C2 C1 C6 C5 0.7(3)
Br1 C1 C6 C5 -178.51(17)
C4 C5 C6 C1 -0.7(3)
C13 C5 C6 C1 178.6(2)
C4 C3 C7 F2 -34.6(3)
C2 C3 C7 F2 144.5(2)
C4 C3 C7 F1 -152.6(2)
C2 C3 C7 F1 26.4(3)
C4 C3 C7 C8 85.8(3)
C2 C3 C7 C8 -95.2(3)
F2 C7 C8 F4 74.6(2)
F1 C7 C8 F4 -170.0(2)
C3 C7 C8 F4 -47.4(3)
F2 C7 C8 F3 -169.47(17)
F1 C7 C8 F3 -54.1(2)
C3 C7 C8 F3 68.5(2)
F2 C7 C8 C9 -47.6(2)
F1 C7 C8 C9 67.7(3)
C3 C7 C8 C9 -169.7(2)
F4 C8 C9 F5 -162.8(2)
F3 C8 C9 F5 80.3(2)
C7 C8 C9 F5 -40.9(3)
F4 C8 C9 F6 -45.1(3)
F3 C8 C9 F6 -161.99(18)
C7 C8 C9 F6 76.9(2)
F4 C8 C9 C10 75.5(3)
F3 C8 C9 C10 -41.5(3)
C7 C8 C9 C10 -162.62(19)
F5 C9 C10 F7 -47.3(3)
F6 C9 C10 F7 -164.70(19)
C8 C9 C10 F7 74.9(2)
F5 C9 C10 F8 -165.1(2)
F6 C9 C10 F8 77.5(2)
C8 C9 C10 F8 -42.9(3)
F5 C9 C10 C11 73.8(3)
F6 C9 C10 C11 -43.6(3)
C8 C9 C10 C11 -163.98(19)
F7 C10 C11 F10 -164.9(2)
F8 C10 C11 F10 -47.6(3)
C9 C10 C11 F10 73.8(3)
F7 C10 C11 F9 75.6(3)
F8 C10 C11 F9 -167.0(2)
C9 C10 C11 F9 -45.7(3)
F7 C10 C11 C12 -44.9(3)
F8 C10 C11 C12 72.4(3)
C9 C10 C11 C12 -166.2(2)
F10 C11 C12 F11 -168.8(2)
F9 C11 C12 F11 -51.6(3)
C10 C11 C12 F11 70.0(3)
F10 C11 C12 F13 70.8(3)
F9 C11 C12 F13 -172.1(2)
C10 C11 C12 F13 -50.4(3)
F10 C11 C12 F12 -49.1(3)
F9 C11 C12 F12 68.0(3)
C10 C11 C12 F12 -170.3(2)
C6 C5 C13 F14 -23.3(3)
C4 C5 C13 F14 156.0(2)
C6 C5 C13 F15 -141.5(2)
C4 C5 C13 F15 37.8(3)
C6 C5 C13 C14 97.6(2)
C4 C5 C13 C14 -83.1(3)
F14 C13 C14 F16 55.1(2)
F15 C13 C14 F16 170.63(17)
C5 C13 C14 F16 -67.1(2)
F14 C13 C14 F17 172.03(18)
F15 C13 C14 F17 -72.5(2)
C5 C13 C14 F17 49.8(3)
F14 C13 C14 C15 -67.2(3)
F15 C13 C14 C15 48.3(3)
C5 C13 C14 C15 170.6(2)
F16 C14 C15 F18 -80.1(2)
F17 C14 C15 F18 162.2(2)
C13 C14 C15 F18 41.4(3)
F16 C14 C15 F19 161.79(18)
F17 C14 C15 F19 44.2(2)
C13 C14 C15 F19 -76.6(2)
F16 C14 C15 C16 41.5(3)
F17 C14 C15 C16 -76.2(2)
C13 C14 C15 C16 163.0(2)
F18 C15 C16 F20 46.0(3)
F19 C15 C16 F20 163.88(19)
C14 C15 C16 F20 -75.9(2)
F18 C15 C16 F21 163.4(2)
F19 C15 C16 F21 -78.7(2)
C14 C15 C16 F21 41.6(3)
F18 C15 C16 C17 -75.5(3)
F19 C15 C16 C17 42.4(3)
C14 C15 C16 C17 162.67(19)
F20 C16 C17 F23 164.3(2)
F21 C16 C17 F23 47.5(3)
C15 C16 C17 F23 -74.0(2)
F20 C16 C17 F22 -77.6(3)
F21 C16 C17 F22 165.6(2)
C15 C16 C17 F22 44.1(3)
F20 C16 C17 C18 43.4(3)
F21 C16 C17 C18 -73.4(3)
C15 C16 C17 C18 165.1(2)
F23 C17 C18 F24 164.9(3)
F22 C17 C18 F24 48.1(4)
C16 C17 C18 F24 -73.7(3)
F23 C17 C18 F25 45.2(3)
F22 C17 C18 F25 -71.6(3)
C16 C17 C18 F25 166.6(2)
F23 C17 C18 F26 -73.9(3)
F22 C17 C18 F26 169.4(2)
C16 C17 C18 F26 47.5(3)
